data_2213501
loop_
_publ_author_name
'Zhang, Yan'
'Kong, Di'
'Liu, Tian-Fu'
'Xu, Wen-Guo'

_publ_section_title
<i>trans</i>-Bis[2-(4-ethyl-4,5-dihydro-1,3-oxazol-2-yl)phenolato-\k^2^<i>N</i>,<i>O</i>](thiocyanato-\k<i>N</i>)manganese(III)
_journal_coeditor_code PK2015
_journal_issue 5
_journal_name_full 'Acta Crystallographica Section E'
_journal_page_first m1396
_journal_page_last m1396
_journal_paper_doi 10.1107/S1600536807018156
_journal_volume 63
_journal_year 2007
_chemical_formula_iupac '[Mn (C11 H12 N O2)2 (N C S)]'
_chemical_formula_moiety 'C23 H24 Mn N3 O4 S'
_chemical_formula_sum 'C23 H24 Mn N3 O4 S'
_chemical_formula_weight 493.45
_chemical_name_systematic
;
trans-Bis[2-(4-ethyl-4,5-dihydro-1,3-oxazol-2-yl)phenolato-
\k^2^N,O](thiocyanato-\kN)manganese(III)
;
_space_group_IT_number 2
_symmetry_cell_setting triclinic
_symmetry_space_group_name_Hall '-P 1'
_symmetry_space_group_name_H-M 'P -1'
_atom_sites_solution_hydrogens geom
_atom_sites_solution_primary direct
_atom_sites_solution_secondary difmap
_audit_creation_method SHELXL-97
_cell_angle_alpha 91.1160(10)
_cell_angle_beta 97.5500(10)
_cell_angle_gamma 106.4150(10)
_cell_formula_units_Z 2
_cell_length_a 9.6816(13)
_cell_length_b 9.9493(13)
_cell_length_c 12.5894(17)
_cell_measurement_reflns_used 5529
_cell_measurement_temperature 273(2)
_cell_measurement_theta_max 28.3
_cell_measurement_theta_min 2.6
_cell_volume 1151.1(3)
_computing_cell_refinement SMART
_computing_data_collection 'SMART (Bruker, 2003)'
_computing_data_reduction SAINT
_computing_molecular_graphics 'SHELXTL (Sheldrick, 1997b)'
_computing_publication_material SHELXTL
_computing_structure_refinement 'SHELXL97 (Sheldrick, 1997a)'
_computing_structure_solution 'SHELXS97 (Sheldrick, 1997a)'
_diffrn_ambient_temperature 291(2)
_diffrn_measured_fraction_theta_full 0.943
_diffrn_measured_fraction_theta_max 0.943
_diffrn_measurement_device_type 'Bruker CCD area-detector'
_diffrn_measurement_method '\f and \w'
_diffrn_radiation_monochromator graphite
_diffrn_radiation_source 'fine-focus sealed tube'
_diffrn_radiation_type MoK\a
_diffrn_radiation_wavelength 0.71073
_diffrn_reflns_av_R_equivalents 0.0162
_diffrn_reflns_av_sigmaI/netI 0.0257
_diffrn_reflns_limit_h_max 12
_diffrn_reflns_limit_h_min -12
_diffrn_reflns_limit_k_max 12
_diffrn_reflns_limit_k_min -13
_diffrn_reflns_limit_l_max 16
_diffrn_reflns_limit_l_min -16
_diffrn_reflns_number 10103
_diffrn_reflns_theta_full 28.44
_diffrn_reflns_theta_max 28.4
_diffrn_reflns_theta_min 2.6
_diffrn_standards_number 0
_exptl_absorpt_coefficient_mu 0.70
_exptl_absorpt_correction_T_max 0.758
_exptl_absorpt_correction_T_min 0.726
_exptl_absorpt_correction_type multi-scan
_exptl_absorpt_process_details '(SADABS; Sheldrick, 1996)'
_exptl_crystal_colour dark-green
_exptl_crystal_density_diffrn 1.424
_exptl_crystal_density_method 'not measured'
_exptl_crystal_description block
_exptl_crystal_F_000 512
_exptl_crystal_size_max 0.49
_exptl_crystal_size_mid 0.42
_exptl_crystal_size_min 0.42
_refine_diff_density_max 0.620
_refine_diff_density_min -0.433
_refine_ls_extinction_method none
_refine_ls_goodness_of_fit_ref 1.03
_refine_ls_hydrogen_treatment constr
_refine_ls_matrix_type full
_refine_ls_number_parameters 291
_refine_ls_number_reflns 5463
_refine_ls_number_restraints 0
_refine_ls_restrained_S_all 1.03
_refine_ls_R_factor_all 0.050
_refine_ls_R_factor_gt 0.037
_refine_ls_shift/su_max 0.001
_refine_ls_shift/su_mean 0.000
_refine_ls_structure_factor_coef Fsqd
_refine_ls_weighting_details 'calc w=1/[\s^2^(Fo^2^)+(0.0667P)^2^+0.4703P] where P=(Fo^2^+2Fc^2^)/3'
_refine_ls_weighting_scheme calc
_refine_ls_wR_factor_gt 0.100
_refine_ls_wR_factor_ref 0.111
_reflns_number_gt 4418
_reflns_number_total 5463
_reflns_threshold_expression I>2\s(I)
_cod_data_source_file pk2015.cif
_cod_data_source_block I
_cod_database_code 2213501
_cod_database_fobs_code 2213501

loop_
_symmetry_equiv_pos_as_xyz
'x, y, z'
'-x, -y, -z'

loop_
_atom_site_type_symbol
_atom_site_label
_atom_site_fract_x
_atom_site_fract_y
_atom_site_fract_z
_atom_site_U_iso_or_equiv
_atom_site_adp_type
_atom_site_calc_flag
_atom_site_refinement_flags
_atom_site_occupancy
Mn Mn1 0.07783(3) 0.80807(3) 0.70819(2) 0.03517(10) Uani d . 1
N N3 0.2142(2) 0.6748(2) 0.72755(17) 0.0555(5) Uani d . 1
C C23 0.3268(3) 0.6585(2) 0.75531(17) 0.0465(5) Uani d . 1
S S1 0.48356(8) 0.63184(9) 0.79264(6) 0.0734(2) Uani d . 1
C C1 0.2035(2) 0.9564(2) 0.52856(15) 0.0371(4) Uani d . 1
C C6 0.0873(2) 0.8892(2) 0.44806(15) 0.0365(4) Uani d . 1
C C2 0.3288(2) 1.0493(2) 0.49754(18) 0.0467(5) Uani d . 1
H H2 0.4083 1.0913 0.5491 0.056 Uiso calc R 1
C C5 0.0955(3) 0.9230(2) 0.34030(16) 0.0482(5) Uani d . 1
H H5 0.0177 0.8806 0.2875 0.058 Uiso calc R 1
C C3 0.3348(3) 1.0788(2) 0.39084(19) 0.0540(6) Uani d . 1
H H3 0.4185 1.1400 0.3716 0.065 Uiso calc R 1
C C4 0.2172(3) 1.0181(3) 0.31225(18) 0.0569(6) Uani d . 1
H H4 0.2206 1.0414 0.2413 0.068 Uiso calc R 1
C C7 -0.0380(2) 0.7834(2) 0.47557(15) 0.0359(4) Uani d . 1
C C9 -0.1961(2) 0.6198(2) 0.55887(16) 0.0399(4) Uani d . 1
H H9 -0.2581 0.6408 0.6085 0.048 Uiso calc R 1
C C8 -0.2623(3) 0.6300(3) 0.44295(19) 0.0548(6) Uani d . 1
H H8A -0.2934 0.5387 0.4045 0.066 Uiso calc R 1
H H8B -0.3455 0.6665 0.4414 0.066 Uiso calc R 1
O O2 -0.14633(17) 0.72584(17) 0.39561(11) 0.0497(4) Uani d . 1
N N1 -0.05539(17) 0.73434(16) 0.56981(12) 0.0357(3) Uani d . 1
O O1 0.19958(16) 0.93859(16) 0.63258(11) 0.0495(4) Uani d . 1
O O3 -0.06990(15) 0.70613(16) 0.78009(11) 0.0477(4) Uani d . 1
N N2 0.16638(17) 0.93136(16) 0.84442(12) 0.0353(3) Uani d . 1
O O4 0.20307(19) 0.99270(17) 1.02044(12) 0.0564(4) Uani d . 1
C C18 0.1332(2) 0.8983(2) 0.93893(15) 0.0383(4) Uani d . 1
C C12 -0.0695(2) 0.6824(2) 0.88398(15) 0.0373(4) Uani d . 1
C C15 -0.0804(3) 0.6240(3) 1.10134(19) 0.0592(6) Uani d . 1
H H15 -0.0835 0.6034 1.1729 0.071 Uiso calc R 1
C C13 -0.1750(2) 0.5662(2) 0.91394(19) 0.0482(5) Uani d . 1
H H13 -0.2428 0.5077 0.8612 0.058 Uiso calc R 1
C C17 0.0289(2) 0.7714(2) 0.96596(15) 0.0390(4) Uani d . 1
C C20 0.2867(2) 1.0670(2) 0.85636(16) 0.0428(5) Uani d . 1
H H20 0.2608 1.1334 0.8066 0.051 Uiso calc R 1
C C19 0.2857(3) 1.1175(2) 0.97281(19) 0.0540(6) Uani d . 1
H H19A 0.3839 1.1520 1.0108 0.065 Uiso calc R 1
H H19B 0.2388 1.1916 0.9742 0.065 Uiso calc R 1
C C14 -0.1796(3) 0.5374(2) 1.0208(2) 0.0550(6) Uani d . 1
H H14 -0.2497 0.4593 1.0388 0.066 Uiso calc R 1
C C16 0.0218(3) 0.7398(3) 1.07457(17) 0.0515(5) Uani d . 1
H H16 0.0874 0.7984 1.1285 0.062 Uiso calc R 1
C C10 -0.1721(2) 0.4775(2) 0.5803(2) 0.0511(5) Uani d . 1
H H10A -0.1122 0.4835 0.6493 0.061 Uiso calc R 1
H H10B -0.1206 0.4522 0.5256 0.061 Uiso calc R 1
C C21 0.4293(2) 1.0464(3) 0.8374(2) 0.0574(6) Uani d . 1
H H21A 0.4179 0.9980 0.7677 0.069 Uiso calc R 1
H H21B 0.4598 0.9888 0.8917 0.069 Uiso calc R 1
C C11 -0.3165(3) 0.3638(3) 0.5801(3) 0.0693(8) Uani d . 1
H H11A -0.3741 0.3548 0.5108 0.104 Uiso calc R 1
H H11B -0.3682 0.3893 0.6336 0.104 Uiso calc R 1
H H11C -0.2979 0.2760 0.5958 0.104 Uiso calc R 1
C C22 0.5469(3) 1.1901(4) 0.8417(3) 0.0969(12) Uani d . 1
H H22A 0.5058 1.2562 0.8044 0.145 Uiso calc R 1
H H22B 0.6269 1.1792 0.8081 0.145 Uiso calc R 1
H H22C 0.5808 1.2239 0.9151 0.145 Uiso calc R 1

loop_
_atom_site_aniso_label
_atom_site_aniso_U_11
_atom_site_aniso_U_22
_atom_site_aniso_U_33
_atom_site_aniso_U_12
_atom_site_aniso_U_13
_atom_site_aniso_U_23
Mn1 0.03469(16) 0.03693(17) 0.02599(15) -0.00256(11) 0.00502(10) -0.00057(10)
N3 0.0557(12) 0.0539(11) 0.0572(12) 0.0174(9) 0.0061(9) -0.0002(9)
C23 0.0549(13) 0.0412(11) 0.0376(11) 0.0043(9) 0.0079(9) -0.0037(8)
S1 0.0523(4) 0.0912(5) 0.0715(5) 0.0190(4) -0.0049(3) -0.0046(4)
C1 0.0416(10) 0.0361(9) 0.0317(9) 0.0060(8) 0.0095(7) 0.0027(7)
C6 0.0430(10) 0.0375(10) 0.0299(9) 0.0116(8) 0.0088(7) -0.0009(7)
C2 0.0451(11) 0.0454(11) 0.0429(11) -0.0001(9) 0.0121(9) 0.0038(9)
C5 0.0589(13) 0.0553(13) 0.0305(10) 0.0160(10) 0.0079(9) 0.0008(9)
C3 0.0604(14) 0.0502(13) 0.0501(13) 0.0043(10) 0.0285(11) 0.0091(10)
C4 0.0781(17) 0.0612(14) 0.0348(11) 0.0179(12) 0.0239(11) 0.0094(10)
C7 0.0383(9) 0.0372(9) 0.0305(9) 0.0102(8) 0.0018(7) -0.0074(7)
C9 0.0319(9) 0.0388(10) 0.0420(10) -0.0006(7) 0.0058(8) -0.0104(8)
C8 0.0444(12) 0.0546(13) 0.0503(13) -0.0038(10) -0.0057(10) -0.0108(10)
O2 0.0470(8) 0.0587(9) 0.0334(7) 0.0039(7) -0.0038(6) -0.0069(6)
N1 0.0340(8) 0.0344(8) 0.0320(8) -0.0004(6) 0.0046(6) -0.0046(6)
O1 0.0470(8) 0.0547(9) 0.0289(7) -0.0132(7) 0.0035(6) 0.0031(6)
O3 0.0438(8) 0.0533(9) 0.0316(7) -0.0100(7) 0.0077(6) -0.0015(6)
N2 0.0337(8) 0.0353(8) 0.0307(8) 0.0001(6) 0.0048(6) -0.0009(6)
O4 0.0680(10) 0.0535(9) 0.0324(7) -0.0067(8) 0.0077(7) -0.0097(6)
C18 0.0402(10) 0.0403(10) 0.0303(9) 0.0061(8) 0.0032(7) -0.0035(7)
C12 0.0398(10) 0.0366(10) 0.0345(9) 0.0062(8) 0.0126(7) 0.0015(7)
C15 0.0733(16) 0.0631(15) 0.0413(12) 0.0130(12) 0.0209(11) 0.0170(11)
C13 0.0478(12) 0.0410(11) 0.0499(12) -0.0005(9) 0.0155(9) -0.0004(9)
C17 0.0441(10) 0.0382(10) 0.0332(9) 0.0073(8) 0.0107(8) 0.0024(7)
C20 0.0407(10) 0.0390(10) 0.0387(10) -0.0031(8) 0.0028(8) -0.0030(8)
C19 0.0559(13) 0.0448(12) 0.0503(13) -0.0030(10) 0.0094(10) -0.0107(10)
C14 0.0633(14) 0.0454(12) 0.0548(13) 0.0046(10) 0.0262(11) 0.0143(10)
C16 0.0583(13) 0.0580(13) 0.0340(10) 0.0083(11) 0.0098(9) 0.0049(9)
C10 0.0401(11) 0.0397(11) 0.0682(15) 0.0003(9) 0.0149(10) -0.0041(10)
C21 0.0431(12) 0.0649(15) 0.0561(14) 0.0045(11) 0.0041(10) -0.0079(11)
C11 0.0548(15) 0.0461(13) 0.097(2) -0.0071(11) 0.0247(14) -0.0018(13)
C22 0.0528(16) 0.109(3) 0.104(3) -0.0217(17) 0.0217(17) -0.004(2)

loop_
_atom_type_symbol
_atom_type_description
_atom_type_scat_dispersion_real
_atom_type_scat_dispersion_imag
_atom_type_scat_source
C C 0.0033 0.0016 'International Tables Vol C Tables 4.2.6.8 and 6.1.1.4'
H H 0.0000 0.0000 'International Tables Vol C Tables 4.2.6.8 and 6.1.1.4'
N N 0.0061 0.0033 'International Tables Vol C Tables 4.2.6.8 and 6.1.1.4'
O O 0.0106 0.0060 'International Tables Vol C Tables 4.2.6.8 and 6.1.1.4'
Mn Mn 0.3368 0.7283 'International Tables Vol C Tables 4.2.6.8 and 6.1.1.4'
S S 0.1246 0.1234 'International Tables Vol C Tables 4.2.6.8 and 6.1.1.4'

loop_
_geom_angle_atom_site_label_1
_geom_angle_atom_site_label_2
_geom_angle_atom_site_label_3
_geom_angle
O3 Mn1 O1 166.75(8)
O3 Mn1 N1 87.70(6)
O1 Mn1 N1 89.36(6)
O3 Mn1 N2 89.14(6)
O1 Mn1 N2 88.96(6)
N1 Mn1 N2 158.90(7)
O3 Mn1 N3 98.25(8)
O1 Mn1 N3 95.00(8)
N1 Mn1 N3 104.43(7)
N2 Mn1 N3 96.67(7)
C23 N3 Mn1 150.12(19)
N3 C23 S1 178.6(2)
O1 C1 C2 118.27(18)
O1 C1 C6 123.22(17)
C2 C1 C6 118.49(18)
C1 C6 C5 119.53(19)
C1 C6 C7 120.16(17)
C5 C6 C7 120.29(18)
C3 C2 C1 120.6(2)
C3 C2 H2 119.7
C1 C2 H2 119.7
C4 C5 C6 120.9(2)
C4 C5 H5 119.5
C6 C5 H5 119.5
C2 C3 C4 120.8(2)
C2 C3 H3 119.6
C4 C3 H3 119.6
C5 C4 C3 119.5(2)
C5 C4 H4 120.2
C3 C4 H4 120.2
N1 C7 O2 115.89(17)
N1 C7 C6 126.91(17)
O2 C7 C6 117.17(17)
N1 C9 C10 111.78(16)
N1 C9 C8 102.23(16)
C10 C9 C8 113.35(18)
N1 C9 H9 109.7
C10 C9 H9 109.7
C8 C9 H9 109.7
O2 C8 C9 105.08(16)
O2 C8 H8A 110.7
C9 C8 H8A 110.7
O2 C8 H8B 110.7
C9 C8 H8B 110.7
H8A C8 H8B 108.8
C7 O2 C8 107.31(16)
C7 N1 C9 108.35(16)
C7 N1 Mn1 125.88(13)
C9 N1 Mn1 125.67(12)
C1 O1 Mn1 133.21(13)
C12 O3 Mn1 130.21(12)
C18 N2 C20 108.37(15)
C18 N2 Mn1 124.05(13)
C20 N2 Mn1 127.42(12)
C18 O4 C19 106.96(16)
N2 C18 O4 115.99(17)
N2 C18 C17 127.15(17)
O4 C18 C17 116.86(17)
O3 C12 C13 118.80(18)
O3 C12 C17 123.05(17)
C13 C12 C17 118.11(18)
C16 C15 C14 119.6(2)
C16 C15 H15 120.2
C14 C15 H15 120.2
C14 C13 C12 121.0(2)
C14 C13 H13 119.5
C12 C13 H13 119.5
C12 C17 C16 119.79(19)
C12 C17 C18 119.92(17)
C16 C17 C18 120.24(19)
C21 C20 N2 112.22(18)
C21 C20 C19 113.46(19)
N2 C20 C19 101.47(16)
C21 C20 H20 109.8
N2 C20 H20 109.8
C19 C20 H20 109.8
O4 C19 C20 104.33(16)
O4 C19 H19A 110.9
C20 C19 H19A 110.9
O4 C19 H19B 110.9
C20 C19 H19B 110.9
H19A C19 H19B 108.9
C13 C14 C15 120.7(2)
C13 C14 H14 119.7
C15 C14 H14 119.7
C15 C16 C17 120.8(2)
C15 C16 H16 119.6
C17 C16 H16 119.6
C9 C10 C11 111.3(2)
C9 C10 H10A 109.4
C11 C10 H10A 109.4
C9 C10 H10B 109.4
C11 C10 H10B 109.4
H10A C10 H10B 108.0
C20 C21 C22 110.3(2)
C20 C21 H21A 109.6
C22 C21 H21A 109.6
C20 C21 H21B 109.6
C22 C21 H21B 109.6
H21A C21 H21B 108.1
C10 C11 H11A 109.5
C10 C11 H11B 109.5
H11A C11 H11B 109.5
C10 C11 H11C 109.5
H11A C11 H11C 109.5
H11B C11 H11C 109.5
C21 C22 H22A 109.5
C21 C22 H22B 109.5
H22A C22 H22B 109.5
C21 C22 H22C 109.5
H22A C22 H22C 109.5
H22B C22 H22C 109.5

loop_
_geom_bond_atom_site_label_1
_geom_bond_atom_site_label_2
_geom_bond_distance
Mn1 O3 1.8573(14)
Mn1 O1 1.8600(14)
Mn1 N1 2.0153(15)
Mn1 N2 2.0294(15)
Mn1 N3 2.116(2)
N3 C23 1.157(3)
C23 S1 1.625(3)
C1 O1 1.329(2)
C1 C2 1.408(3)
C1 C6 1.411(3)
C6 C5 1.411(3)
C6 C7 1.449(3)
C2 C3 1.386(3)
C2 H2 0.9300
C5 C4 1.378(3)
C5 H5 0.9300
C3 C4 1.390(4)
C3 H3 0.9300
C4 H4 0.9300
C7 N1 1.305(2)
C7 O2 1.343(2)
C9 N1 1.497(2)
C9 C10 1.521(3)
C9 C8 1.533(3)
C9 H9 0.9800
C8 O2 1.455(3)
C8 H8A 0.9700
C8 H8B 0.9700
O3 C12 1.333(2)
N2 C18 1.297(2)
N2 C20 1.503(2)
O4 C18 1.347(2)
O4 C19 1.461(3)
C18 C17 1.455(3)
C12 C13 1.404(3)
C12 C17 1.409(3)
C15 C16 1.371(3)
C15 C14 1.391(4)
C15 H15 0.9300
C13 C14 1.384(3)
C13 H13 0.9300
C17 C16 1.415(3)
C20 C21 1.500(3)
C20 C19 1.543(3)
C20 H20 0.9800
C19 H19A 0.9700
C19 H19B 0.9700
C14 H14 0.9300
C16 H16 0.9300
C10 C11 1.530(3)
C10 H10A 0.9700
C10 H10B 0.9700
C21 C22 1.551(4)
C21 H21A 0.9700
C21 H21B 0.9700
C11 H11A 0.9600
C11 H11B 0.9600
C11 H11C 0.9600
C22 H22A 0.9600
C22 H22B 0.9600
C22 H22C 0.9600

loop_
_geom_torsion_atom_site_label_1
_geom_torsion_atom_site_label_2
_geom_torsion_atom_site_label_3
_geom_torsion_atom_site_label_4
_geom_torsion
O3 Mn1 N3 C23 -125.7(4)
O1 Mn1 N3 C23 54.0(4)
N1 Mn1 N3 C23 144.6(4)
N2 Mn1 N3 C23 -35.6(4)
O1 C1 C6 C5 174.62(19)
C2 C1 C6 C5 -3.9(3)
O1 C1 C6 C7 -7.0(3)
C2 C1 C6 C7 174.44(18)
O1 C1 C2 C3 -175.7(2)
C6 C1 C2 C3 2.9(3)
C1 C6 C5 C4 1.7(3)
C7 C6 C5 C4 -176.6(2)
C1 C2 C3 C4 0.4(4)
C6 C5 C4 C3 1.6(4)
C2 C3 C4 C5 -2.6(4)
C1 C6 C7 N1 -3.8(3)
C5 C6 C7 N1 174.57(19)
C1 C6 C7 O2 178.51(18)
C5 C6 C7 O2 -3.1(3)
N1 C9 C8 O2 10.3(2)
C10 C9 C8 O2 -110.2(2)
N1 C7 O2 C8 5.4(2)
C6 C7 O2 C8 -176.68(18)
C9 C8 O2 C7 -9.8(2)
O2 C7 N1 C9 1.8(2)
C6 C7 N1 C9 -175.94(18)
O2 C7 N1 Mn1 -174.68(13)
C6 C7 N1 Mn1 7.6(3)
C10 C9 N1 C7 113.93(19)
C8 C9 N1 C7 -7.6(2)
C10 C9 N1 Mn1 -69.6(2)
C8 C9 N1 Mn1 168.87(14)
O3 Mn1 N1 C7 165.12(17)
O1 Mn1 N1 C7 -1.95(17)
N2 Mn1 N1 C7 83.5(2)
N3 Mn1 N1 C7 -96.95(17)
O3 Mn1 N1 C9 -10.78(15)
O1 Mn1 N1 C9 -177.85(16)
N2 Mn1 N1 C9 -92.4(2)
N3 Mn1 N1 C9 87.15(16)
C2 C1 O1 Mn1 -167.07(16)
C6 C1 O1 Mn1 14.4(3)
O3 Mn1 O1 C1 -86.1(3)
N1 Mn1 O1 C1 -8.9(2)
N2 Mn1 O1 C1 -167.9(2)
N3 Mn1 O1 C1 95.5(2)
O1 Mn1 O3 C12 -110.3(3)
N1 Mn1 O3 C12 172.31(18)
N2 Mn1 O3 C12 -28.56(18)
N3 Mn1 O3 C12 68.06(19)
O3 Mn1 N2 C18 16.34(17)
O1 Mn1 N2 C18 -176.78(17)
N1 Mn1 N2 C18 97.7(2)
N3 Mn1 N2 C18 -81.87(17)
O3 Mn1 N2 C20 -168.98(17)
O1 Mn1 N2 C20 -2.10(17)
N1 Mn1 N2 C20 -87.6(2)
N3 Mn1 N2 C20 92.81(17)
C20 N2 C18 O4 4.3(3)
Mn1 N2 C18 O4 179.85(14)
C20 N2 C18 C17 -176.08(19)
Mn1 N2 C18 C17 -0.5(3)
C19 O4 C18 N2 7.2(3)
C19 O4 C18 C17 -172.43(19)
Mn1 O3 C12 C13 -158.44(16)
Mn1 O3 C12 C17 23.9(3)
O3 C12 C13 C14 -179.7(2)
C17 C12 C13 C14 -1.9(3)
O3 C12 C17 C16 179.5(2)
C13 C12 C17 C16 1.8(3)
O3 C12 C17 C18 2.0(3)
C13 C12 C17 C18 -175.69(19)
N2 C18 C17 C12 -12.8(3)
O4 C18 C17 C12 166.78(19)
N2 C18 C17 C16 169.7(2)
O4 C18 C17 C16 -10.7(3)
C18 N2 C20 C21 108.4(2)
Mn1 N2 C20 C21 -66.9(2)
C18 N2 C20 C19 -13.0(2)
Mn1 N2 C20 C19 171.63(15)
C18 O4 C19 C20 -14.9(2)
C21 C20 C19 O4 -104.1(2)
N2 C20 C19 O4 16.4(2)
C12 C13 C14 C15 0.7(4)
C16 C15 C14 C13 0.7(4)
C14 C15 C16 C17 -0.8(4)
C12 C17 C16 C15 -0.5(4)
C18 C17 C16 C15 177.0(2)
N1 C9 C10 C11 174.2(2)
C8 C9 C10 C11 -70.9(3)
N2 C20 C21 C22 175.5(2)
C19 C20 C21 C22 -70.2(3)
